data_4107927
loop_
_publ_author_name
'Felix Freire'
'John D. Fisk'
'Aaron J. Peoples'
'Monika Ivancic'
'Ilia A. Guzei'
'Samuel H. Gellman'

_publ_contact_author_address
;
Department of Chemistry
University of Wisconsin-Madison
1101 University Ave
Madison, WI  53706
USA
;
_publ_contact_author_email iguzei@chem.wisc.edu
_publ_contact_author_fax 608-262-0381
_publ_contact_author_name
;
Guzei, Ilia A. 
;
_publ_contact_author_phone 608-263-4694
_publ_section_title
;
 Diacid Linkers That Promote Parallel \b-Sheet Secondary Structure in
 Water
;
_journal_name_full 'Journal of the American Chemical Society'
_journal_page_first 7839
_journal_page_last 7841
_journal_paper_doi 10.1021/ja802042c
_journal_volume 130
_journal_year 2008
_chemical_formula_sum 'C24 H45 N5 O6'
_chemical_formula_weight 499.65
_chemical_name_systematic
;
 ?
;
_space_group_IT_number 4
_symmetry_cell_setting monoclinic
_symmetry_space_group_name_Hall 'P 2yb'
_symmetry_space_group_name_H-M 'P 1 21 1'
_atom_sites_solution_hydrogens geom
_atom_sites_solution_primary direct
_atom_sites_solution_secondary difmap
_audit_creation_method SHELXL-97
_cell_angle_alpha 90.00
_cell_angle_beta 91.020(2)
_cell_angle_gamma 90.00
_cell_formula_units_Z 4
_cell_length_a 9.3424(13)
_cell_length_b 29.882(4)
_cell_length_c 9.8152(14)
_cell_measurement_reflns_used ****
_cell_measurement_temperature 105(2)
_cell_measurement_theta_max 25.03
_cell_measurement_theta_min 2.18
_cell_volume 2739.7(7)
_computing_cell_refinement 'Bruker SMART'
_computing_data_collection 'Bruker SMART'
_computing_data_reduction 'Bruker SAINT'
_computing_molecular_graphics 'Bruker SHELXTL'
_computing_publication_material 'Bruker SHELXTL'
_computing_structure_refinement 'SHELXL-97 (Sheldrick, 1997)'
_computing_structure_solution 'SHELXS-97 (Sheldrick, 1990)'
_diffrn_ambient_temperature 105(2)
_diffrn_measured_fraction_theta_full 0.990
_diffrn_measured_fraction_theta_max 0.990
_diffrn_measurement_device_type 'CCD area detector'
_diffrn_measurement_method 'phi and omega scans'
_diffrn_radiation_monochromator graphite
_diffrn_radiation_source 'fine-focus sealed tube'
_diffrn_radiation_type MoK\a
_diffrn_radiation_wavelength 0.71073
_diffrn_reflns_av_R_equivalents 0.0564
_diffrn_reflns_av_sigmaI/netI 0.0614
_diffrn_reflns_limit_h_max 11
_diffrn_reflns_limit_h_min -11
_diffrn_reflns_limit_k_max 34
_diffrn_reflns_limit_k_min -35
_diffrn_reflns_limit_l_max 11
_diffrn_reflns_limit_l_min -11
_diffrn_reflns_number 32740
_diffrn_reflns_theta_full 25.13
_diffrn_reflns_theta_max 25.13
_diffrn_reflns_theta_min 2.08
_exptl_absorpt_coefficient_mu 0.087
_exptl_absorpt_correction_T_max 0.9948
_exptl_absorpt_correction_T_min 0.9743
_exptl_absorpt_correction_type none
_exptl_crystal_colour red
_exptl_crystal_density_diffrn 1.211
_exptl_crystal_density_meas 0
_exptl_crystal_description plate
_exptl_crystal_F_000 1088
_exptl_crystal_size_max 0.30
_exptl_crystal_size_mid 0.30
_exptl_crystal_size_min 0.06
_refine_diff_density_max 1.012
_refine_diff_density_min -1.363
_refine_diff_density_rms 0.142
_refine_ls_abs_structure_details 'Flack H D (1983), Acta Cryst. A39, 876-881'
_refine_ls_abs_structure_Flack 0(3)
_refine_ls_extinction_method none
_refine_ls_goodness_of_fit_ref 0.994
_refine_ls_hydrogen_treatment mixed
_refine_ls_matrix_type full
_refine_ls_number_parameters 298
_refine_ls_number_reflns 9629
_refine_ls_number_restraints 78
_refine_ls_restrained_S_all 0.990
_refine_ls_R_factor_all 0.1581
_refine_ls_R_factor_gt 0.1437
_refine_ls_shift/su_max 0.000
_refine_ls_shift/su_mean 0.000
_refine_ls_structure_factor_coef Fsqd
_refine_ls_weighting_details 'calc w=1/[\s^2^(Fo^2^)+(0.2402P)^2^+16.5633P] where P=(Fo^2^+2Fc^2^)/3'
_refine_ls_weighting_scheme calc
_refine_ls_wR_factor_gt 0.3609
_refine_ls_wR_factor_ref 0.3759
_reflns_number_gt 8102
_reflns_number_total 9629
_reflns_threshold_expression >2sigma(I)
_cod_data_source_file ja802042c-file004.cif
_cod_data_source_block gellman75
_cod_original_cell_volume 2739.6(7)
_cod_database_code 4107927

loop_
_symmetry_equiv_pos_as_xyz
'x, y, z'
'-x, y+1/2, -z'

loop_
_atom_site_label
_atom_site_type_symbol
_atom_site_fract_x
_atom_site_fract_y
_atom_site_fract_z
_atom_site_U_iso_or_equiv
_atom_site_adp_type
_atom_site_occupancy
_atom_site_symmetry_multiplicity
_atom_site_calc_flag
_atom_site_refinement_flags
O1_1 O 0.5337(7) 0.4977(2) 0.5866(6) 0.0336(14) Uiso 1 1 d D
O2_1 O 0.7030(6) 0.38953(18) 0.9393(5) 0.0252(12) Uiso 1 1 d D
O3_1 O 0.7770(5) 0.32004(17) 0.5530(5) 0.0227(11) Uiso 1 1 d D
O4_1 O 0.5832(6) 0.39922(18) 0.4345(5) 0.0256(12) Uiso 1 1 d D
O5_1 O 0.4835(7) 0.4849(2) 0.0863(6) 0.0378(15) Uiso 1 1 d D
N1_1 N 0.4874(7) 0.5031(2) 0.8099(7) 0.0281(15) Uiso 1 1 d D
H1_1 H 0.5157 0.4961 0.8931 0.034 Uiso 1 1 calc R
N2_1 N 0.6432(7) 0.41066(19) 0.7236(7) 0.0209(13) Uiso 1 1 d D
H2_1 H 0.6051 0.4025 0.6448 0.025 Uiso 1 1 calc R
N3_1 N 0.5627(6) 0.32465(19) 0.6531(6) 0.0176(12) Uiso 1 1 d D
H3_1 H 0.4691 0.3239 0.6419 0.021 Uiso 1 1 calc R
N4_1 N 0.6561(7) 0.41209(19) 0.2222(6) 0.0203(13) Uiso 1 1 d D
H4_1 H 0.6723 0.4010 0.1409 0.024 Uiso 1 1 calc R
N5_1 N 0.4477(7) 0.4961(2) 0.3066(7) 0.0299(16) Uiso 1 1 d D
H5_1 H 0.4831 0.4940 0.3900 0.036 Uiso 1 1 calc R
C1_1 C 0.3605(10) 0.5311(3) 0.7914(11) 0.044(2) Uiso 1 1 d D
H1A_1 H 0.3167 0.5251 0.7017 0.065 Uiso 1 1 calc R
H1B_1 H 0.3879 0.5627 0.7973 0.065 Uiso 1 1 calc R
H1C_1 H 0.2917 0.5242 0.8626 0.065 Uiso 1 1 calc R
C2_1 C 0.5609(7) 0.4881(2) 0.7066(7) 0.0194(15) Uiso 1 1 d D
C3_1 C 0.6867(7) 0.4577(2) 0.7436(8) 0.0209(15) Uiso 1 1 d D
H3A_1 H 0.7122 0.4622 0.8420 0.025 Uiso 1 1 calc R
C4_1 C 0.8159(8) 0.4701(2) 0.6584(8) 0.0220(16) Uiso 1 1 d D
H4A_1 H 0.8933 0.4481 0.6759 0.026 Uiso 1 1 calc R
H4B_1 H 0.7887 0.4683 0.5606 0.026 Uiso 1 1 calc R
C5_1 C 0.8723(10) 0.5167(3) 0.6888(9) 0.034(2) Uiso 1 1 d D
H5A_1 H 0.7882 0.5373 0.6899 0.041 Uiso 1 1 calc R
C6_1 C 0.9469(12) 0.5200(4) 0.8275(11) 0.047(2) Uiso 1 1 d D
H6A_1 H 1.0277 0.4991 0.8313 0.070 Uiso 1 1 calc R
H6B_1 H 0.8790 0.5124 0.8989 0.070 Uiso 1 1 calc R
H6C_1 H 0.9819 0.5505 0.8416 0.070 Uiso 1 1 calc R
C7_1 C 0.9718(12) 0.5335(4) 0.5828(11) 0.049(3) Uiso 1 1 d D
H7A_1 H 0.9200 0.5363 0.4955 0.074 Uiso 1 1 calc R
H7B_1 H 1.0514 0.5125 0.5732 0.074 Uiso 1 1 calc R
H7C_1 H 1.0092 0.5629 0.6103 0.074 Uiso 1 1 calc R
C8_1 C 0.6600(7) 0.3806(2) 0.8209(7) 0.0142(14) Uiso 1 1 d D
C9_1 C 0.6211(8) 0.3321(2) 0.7880(7) 0.0195(15) Uiso 1 1 d D
H9A_1 H 0.7082 0.3135 0.7997 0.023 Uiso 1 1 calc R
H9B_1 H 0.5506 0.3217 0.8551 0.023 Uiso 1 1 calc R
C10_1 C 0.6444(7) 0.3188(2) 0.5444(7) 0.0179(14) Uiso 1 1 d D
C11_1 C 0.5674(7) 0.3078(2) 0.4122(7) 0.0179(15) Uiso 1 1 d D
H11_1 H 0.4642 0.3154 0.4246 0.022 Uiso 1 1 calc R
C12_1 C 0.5742(8) 0.2576(2) 0.3814(8) 0.0212(15) Uiso 1 1 d D
H12A_1 H 0.5516 0.2407 0.4651 0.025 Uiso 1 1 calc R
H12B_1 H 0.5004 0.2502 0.3114 0.025 Uiso 1 1 calc R
C13_1 C 0.7202(8) 0.2429(3) 0.3311(8) 0.0274(17) Uiso 1 1 d D
H13A_1 H 0.7919 0.2463 0.4059 0.033 Uiso 1 1 calc R
H13B_1 H 0.7159 0.2108 0.3064 0.033 Uiso 1 1 calc R
C14_1 C 0.7676(9) 0.2695(2) 0.2093(8) 0.0252(17) Uiso 1 1 d D
H14A_1 H 0.7029 0.2631 0.1308 0.030 Uiso 1 1 calc R
H14B_1 H 0.8655 0.2601 0.1846 0.030 Uiso 1 1 calc R
C15_1 C 0.7668(7) 0.3195(2) 0.2385(8) 0.0195(15) Uiso 1 1 d D
H15A_1 H 0.7908 0.3360 0.1545 0.023 Uiso 1 1 calc R
H15B_1 H 0.8409 0.3264 0.3086 0.023 Uiso 1 1 calc R
C16_1 C 0.6195(7) 0.3352(2) 0.2887(7) 0.0170(14) Uiso 1 1 d D
H16_1 H 0.5488 0.3305 0.2124 0.020 Uiso 1 1 calc R
C17_1 C 0.6203(7) 0.3849(2) 0.3214(7) 0.0146(13) Uiso 1 1 d D
C18_1 C 0.6695(7) 0.4605(2) 0.2441(8) 0.0204(15) Uiso 1 1 d D
H18_1 H 0.6879 0.4656 0.3435 0.025 Uiso 1 1 calc R
C19_1 C 0.7933(8) 0.4795(3) 0.1681(9) 0.0293(18) Uiso 1 1 d D
H19_1 H 0.7782 0.4723 0.0693 0.035 Uiso 1 1 calc R
C20_1 C 0.9311(10) 0.4584(3) 0.2134(10) 0.038(2) Uiso 1 1 d D
H20A_1 H 0.9490 0.4651 0.3100 0.057 Uiso 1 1 calc R
H20B_1 H 1.0095 0.4704 0.1593 0.057 Uiso 1 1 calc R
H20C_1 H 0.9253 0.4259 0.2008 0.057 Uiso 1 1 calc R
C21_1 C 0.7962(10) 0.5306(3) 0.1827(10) 0.038(2) Uiso 1 1 d D
H21A_1 H 0.7955 0.5386 0.2795 0.056 Uiso 1 1 calc R
H21B_1 H 0.7119 0.5435 0.1365 0.056 Uiso 1 1 calc R
H21C_1 H 0.8832 0.5424 0.1414 0.056 Uiso 1 1 calc R
C22_1 C 0.5256(8) 0.4826(3) 0.2059(8) 0.0262(17) Uiso 1 1 d D
C23_1 C 0.3069(10) 0.5145(3) 0.2874(11) 0.042(2) Uiso 1 1 d D
H23A_1 H 0.2850 0.5343 0.3639 0.064 Uiso 1 1 calc R
H23B_1 H 0.2367 0.4901 0.2832 0.064 Uiso 1 1 calc R
H23C_1 H 0.3027 0.5315 0.2022 0.064 Uiso 1 1 calc R
O1_2 O 0.0008(7) 0.1608(2) 0.6942(7) 0.0397(15) Uiso 1 1 d D
O2_2 O 0.1935(6) 0.26378(19) 0.3456(6) 0.0281(12) Uiso 1 1 d D
O3_2 O 0.2807(5) 0.33139(17) 0.7392(5) 0.0217(11) Uiso 1 1 d D
O4_2 O 0.0920(7) 0.2524(2) 0.8487(6) 0.0331(14) Uiso 1 1 d D
O5_2 O 0.0004(8) 0.1626(2) 1.1970(7) 0.0454(17) Uiso 1 1 d D
N1_2 N -0.0571(7) 0.1551(2) 0.4739(7) 0.0283(15) Uiso 1 1 d D
H1_2 H -0.0308 0.1604 0.3898 0.034 Uiso 1 1 calc R
N2_2 N 0.1334(7) 0.2421(2) 0.5562(7) 0.0274(15) Uiso 1 1 d D
H2_2 H 0.1028 0.2508 0.6362 0.033 Uiso 1 1 calc R
N3_2 N 0.0650(6) 0.32853(19) 0.6321(6) 0.0183(12) Uiso 1 1 d D
H3_2 H -0.0285 0.3301 0.6403 0.022 Uiso 1 1 calc R
N4_2 N 0.1587(7) 0.2379(2) 1.0628(7) 0.0267(15) Uiso 1 1 d D
H4_2 H 0.1716 0.2486 1.1456 0.032 Uiso 1 1 calc R
N5_2 N -0.0419(8) 0.1502(2) 0.9779(8) 0.0336(17) Uiso 1 1 d D
H5_2 H -0.0089 0.1524 0.8948 0.040 Uiso 1 1 calc R
C1_2 C -0.1906(9) 0.1326(3) 0.4945(10) 0.0334(19) Uiso 1 1 d D
H1A_2 H -0.2633 0.1544 0.5211 0.050 Uiso 1 1 calc R
H1B_2 H -0.1786 0.1102 0.5667 0.050 Uiso 1 1 calc R
H1C_2 H -0.2212 0.1178 0.4098 0.050 Uiso 1 1 calc R
C2_2 C 0.0288(7) 0.1682(2) 0.5753(7) 0.0210(15) Uiso 1 1 d D
C3_2 C 0.1619(7) 0.1943(2) 0.5348(8) 0.0216(16) Uiso 1 1 d D
H3A_2 H 0.1807 0.1889 0.4362 0.026 Uiso 1 1 calc R
C4_2 C 0.2910(8) 0.1799(2) 0.6186(8) 0.0234(16) Uiso 1 1 d D
H4A_2 H 0.2727 0.1863 0.7156 0.028 Uiso 1 1 calc R
H4B_2 H 0.3740 0.1982 0.5914 0.028 Uiso 1 1 calc R
C5_2 C 0.3308(9) 0.1309(3) 0.6054(9) 0.0325(19) Uiso 1 1 d D
H5A_2 H 0.2474 0.1128 0.6363 0.039 Uiso 1 1 calc R
C6_2 C 0.3617(12) 0.1173(4) 0.4579(10) 0.045(2) Uiso 1 1 d D
H6A_2 H 0.4250 0.1395 0.4169 0.068 Uiso 1 1 calc R
H6B_2 H 0.2716 0.1158 0.4055 0.068 Uiso 1 1 calc R
H6C_2 H 0.4082 0.0879 0.4574 0.068 Uiso 1 1 calc R
C7_2 C 0.4572(9) 0.1197(3) 0.6973(9) 0.0337(19) Uiso 1 1 d D
H7A_2 H 0.4352 0.1277 0.7915 0.051 Uiso 1 1 calc R
H7B_2 H 0.5413 0.1365 0.6681 0.051 Uiso 1 1 calc R
H7C_2 H 0.4771 0.0875 0.6921 0.051 Uiso 1 1 calc R
C8_2 C 0.1515(7) 0.2720(2) 0.4618(6) 0.0130(13) Uiso 1 1 d D
C9_2 C 0.1235(9) 0.3211(2) 0.5002(8) 0.0257(16) Uiso 1 1 d D
H9A_2 H 0.2150 0.3376 0.4949 0.031 Uiso 1 1 calc R
H9B_2 H 0.0572 0.3341 0.4311 0.031 Uiso 1 1 calc R
C10_2 C 0.1482(7) 0.3332(2) 0.7424(7) 0.0169(14) Uiso 1 1 d D
C11_2 C 0.0705(8) 0.3431(2) 0.8735(7) 0.0200(15) Uiso 1 1 d D
H11_2 H -0.0325 0.3355 0.8565 0.024 Uiso 1 1 calc R
C12_2 C 0.0768(9) 0.3934(3) 0.9064(9) 0.0284(17) Uiso 1 1 d D
H12A_2 H 0.0550 0.4106 0.8223 0.034 Uiso 1 1 calc R
H12B_2 H 0.0022 0.4006 0.9734 0.034 Uiso 1 1 calc R
C13_2 C 0.2226(9) 0.4081(3) 0.9637(9) 0.0290(18) Uiso 1 1 d D
H13A_2 H 0.2958 0.4043 0.8930 0.035 Uiso 1 1 calc R
H13B_2 H 0.2188 0.4402 0.9880 0.035 Uiso 1 1 calc R
C14_2 C 0.2652(9) 0.3814(2) 1.0878(8) 0.0246(16) Uiso 1 1 d D
H14A_2 H 0.1973 0.3875 1.1619 0.030 Uiso 1 1 calc R
H14B_2 H 0.3619 0.3906 1.1196 0.030 Uiso 1 1 calc R
C15_2 C 0.2655(7) 0.3314(2) 1.0563(7) 0.0183(14) Uiso 1 1 d D
H15A_2 H 0.2886 0.3146 1.1408 0.022 Uiso 1 1 calc R
H15B_2 H 0.3413 0.3250 0.9898 0.022 Uiso 1 1 calc R
C16_2 C 0.1210(8) 0.3151(2) 0.9981(7) 0.0201(15) Uiso 1 1 d D
H16_2 H 0.0485 0.3191 1.0708 0.024 Uiso 1 1 calc R
C17_2 C 0.1245(8) 0.2658(2) 0.9632(7) 0.0188(15) Uiso 1 1 d D
C18_2 C 0.1758(8) 0.1898(2) 1.0403(8) 0.0259(17) Uiso 1 1 d D
H18_2 H 0.1906 0.1850 0.9407 0.031 Uiso 1 1 calc R
C19_2 C 0.3047(9) 0.1724(3) 1.1148(10) 0.0347(19) Uiso 1 1 d D
H19_2 H 0.2938 0.1789 1.2140 0.042 Uiso 1 1 calc R
C20_2 C 0.4377(11) 0.1951(4) 1.0672(12) 0.050(3) Uiso 1 1 d D
H20A_2 H 0.4532 0.1876 0.9714 0.075 Uiso 1 1 calc R
H20B_2 H 0.5199 0.1850 1.1225 0.075 Uiso 1 1 calc R
H20C_2 H 0.4270 0.2276 1.0766 0.075 Uiso 1 1 calc R
C21_2 C 0.3142(12) 0.1211(3) 1.0967(12) 0.046(2) Uiso 1 1 d D
H21A_2 H 0.3077 0.1137 0.9995 0.069 Uiso 1 1 calc R
H21B_2 H 0.2352 0.1068 1.1445 0.069 Uiso 1 1 calc R
H21C_2 H 0.4056 0.1103 1.1346 0.069 Uiso 1 1 calc R
C22_2 C 0.0349(8) 0.1661(3) 1.0785(8) 0.0262(17) Uiso 1 1 d D
C23_2 C -0.1782(11) 0.1293(4) 0.9970(12) 0.047(2) Uiso 1 1 d D
H23A_2 H -0.1741 0.1106 1.0791 0.070 Uiso 1 1 calc R
H23B_2 H -0.2019 0.1106 0.9177 0.070 Uiso 1 1 calc R
H23C_2 H -0.2519 0.1523 1.0073 0.070 Uiso 1 1 calc R
O1S_3 O -0.2102(12) 0.2408(4) 0.8604(12) 0.083(3) Uiso 1 1 d .
H1S_3 H -0.1226 0.2382 0.8443 0.125 Uiso 1 1 calc R
C1S_3 C -0.2888(14) 0.2222(4) 0.7561(13) 0.061(3) Uiso 1 1 d .
H1S1_3 H -0.2769 0.1897 0.7576 0.091 Uiso 1 1 calc R
H1S2_3 H -0.2556 0.2340 0.6690 0.091 Uiso 1 1 calc R
H1S3_3 H -0.3901 0.2297 0.7669 0.091 Uiso 1 1 calc R
O1S_4 O 0.2836(12) 0.4134(4) 0.4324(11) 0.081(3) Uiso 1 1 d .
H1S_4 H 0.3513 0.3951 0.4426 0.122 Uiso 1 1 calc R
C1S_4 C 0.2482(14) 0.4304(4) 0.5553(14) 0.062(3) Uiso 1 1 d .
H1S1_4 H 0.3012 0.4145 0.6274 0.093 Uiso 1 1 calc R
H1S2_4 H 0.1451 0.4267 0.5686 0.093 Uiso 1 1 calc R
H1S3_4 H 0.2726 0.4623 0.5586 0.093 Uiso 1 1 calc R

loop_
_atom_type_symbol
_atom_type_description
_atom_type_scat_dispersion_real
_atom_type_scat_dispersion_imag
_atom_type_scat_source
C C 0.0033 0.0016 'International Tables Vol C Tables 4.2.6.8 and 6.1.1.4'
H H 0.0000 0.0000 'International Tables Vol C Tables 4.2.6.8 and 6.1.1.4'
N N 0.0061 0.0033 'International Tables Vol C Tables 4.2.6.8 and 6.1.1.4'
O O 0.0106 0.0060 'International Tables Vol C Tables 4.2.6.8 and 6.1.1.4'

loop_
_geom_angle_atom_site_label_1
_geom_angle_atom_site_label_2
_geom_angle_atom_site_label_3
_geom_angle
C2_1 N1_1 C1_1 122.3(7)
C2_1 N1_1 H1_1 118.8
C1_1 N1_1 H1_1 118.8
C8_1 N2_1 C3_1 121.5(6)
C8_1 N2_1 H2_1 119.2
C3_1 N2_1 H2_1 119.2
C10_1 N3_1 C9_1 122.9(6)
C10_1 N3_1 H3_1 118.6
C9_1 N3_1 H3_1 118.6
C17_1 N4_1 C18_1 121.5(6)
C17_1 N4_1 H4_1 119.2
C18_1 N4_1 H4_1 119.2
C22_1 N5_1 C23_1 122.9(8)
C22_1 N5_1 H5_1 118.6
C23_1 N5_1 H5_1 118.6
N1_1 C1_1 H1A_1 109.5
N1_1 C1_1 H1B_1 109.5
H1A_1 C1_1 H1B_1 109.5
N1_1 C1_1 H1C_1 109.5
H1A_1 C1_1 H1C_1 109.5
H1B_1 C1_1 H1C_1 109.5
O1_1 C2_1 N1_1 123.7(7)
O1_1 C2_1 C3_1 120.7(6)
N1_1 C2_1 C3_1 115.5(6)
N2_1 C3_1 C2_1 109.1(6)
N2_1 C3_1 C4_1 112.2(6)
C2_1 C3_1 C4_1 109.7(6)
N2_1 C3_1 H3A_1 108.6
C2_1 C3_1 H3A_1 108.6
C4_1 C3_1 H3A_1 108.6
C5_1 C4_1 C3_1 113.1(6)
C5_1 C4_1 H4A_1 109.0
C3_1 C4_1 H4A_1 109.0
C5_1 C4_1 H4B_1 109.0
C3_1 C4_1 H4B_1 109.0
H4A_1 C4_1 H4B_1 107.8
C7_1 C5_1 C4_1 113.0(8)
C7_1 C5_1 C6_1 108.7(8)
C4_1 C5_1 C6_1 112.8(7)
C7_1 C5_1 H5A_1 107.3
C4_1 C5_1 H5A_1 107.3
C6_1 C5_1 H5A_1 107.3
C5_1 C6_1 H6A_1 109.5
C5_1 C6_1 H6B_1 109.5
H6A_1 C6_1 H6B_1 109.5
C5_1 C6_1 H6C_1 109.5
H6A_1 C6_1 H6C_1 109.5
H6B_1 C6_1 H6C_1 109.5
C5_1 C7_1 H7A_1 109.5
C5_1 C7_1 H7B_1 109.5
H7A_1 C7_1 H7B_1 109.5
C5_1 C7_1 H7C_1 109.5
H7A_1 C7_1 H7C_1 109.5
H7B_1 C7_1 H7C_1 109.5
O2_1 C8_1 N2_1 124.1(6)
O2_1 C8_1 C9_1 118.0(6)
N2_1 C8_1 C9_1 117.9(6)
N3_1 C9_1 C8_1 115.2(6)
N3_1 C9_1 H9A_1 108.5
C8_1 C9_1 H9A_1 108.5
N3_1 C9_1 H9B_1 108.5
C8_1 C9_1 H9B_1 108.5
H9A_1 C9_1 H9B_1 107.5
O3_1 C10_1 N3_1 121.7(6)
O3_1 C10_1 C11_1 121.7(6)
N3_1 C10_1 C11_1 116.5(6)
C10_1 C11_1 C12_1 111.3(6)
C10_1 C11_1 C16_1 113.9(5)
C12_1 C11_1 C16_1 110.4(5)
C10_1 C11_1 H11_1 106.9
C12_1 C11_1 H11_1 106.9
C16_1 C11_1 H11_1 106.9
C13_1 C12_1 C11_1 112.8(6)
C13_1 C12_1 H12A_1 109.0
C11_1 C12_1 H12A_1 109.0
C13_1 C12_1 H12B_1 109.0
C11_1 C12_1 H12B_1 109.0
H12A_1 C12_1 H12B_1 107.8
C14_1 C13_1 C12_1 112.5(6)
C14_1 C13_1 H13A_1 109.1
C12_1 C13_1 H13A_1 109.1
C14_1 C13_1 H13B_1 109.1
C12_1 C13_1 H13B_1 109.1
H13A_1 C13_1 H13B_1 107.8
C13_1 C14_1 C15_1 111.4(6)
C13_1 C14_1 H14A_1 109.3
C15_1 C14_1 H14A_1 109.3
C13_1 C14_1 H14B_1 109.3
C15_1 C14_1 H14B_1 109.3
H14A_1 C14_1 H14B_1 108.0
C14_1 C15_1 C16_1 111.5(6)
C14_1 C15_1 H15A_1 109.3
C16_1 C15_1 H15A_1 109.3
C14_1 C15_1 H15B_1 109.3
C16_1 C15_1 H15B_1 109.3
H15A_1 C15_1 H15B_1 108.0
C17_1 C16_1 C15_1 111.4(5)
C17_1 C16_1 C11_1 110.6(5)
C15_1 C16_1 C11_1 112.5(5)
C17_1 C16_1 H16_1 107.3
C15_1 C16_1 H16_1 107.3
C11_1 C16_1 H16_1 107.3
O4_1 C17_1 N4_1 121.7(6)
O4_1 C17_1 C16_1 121.7(6)
N4_1 C17_1 C16_1 116.6(6)
N4_1 C18_1 C19_1 111.4(6)
N4_1 C18_1 C22_1 108.4(6)
C19_1 C18_1 C22_1 113.3(6)
N4_1 C18_1 H18_1 107.9
C19_1 C18_1 H18_1 107.9
C22_1 C18_1 H18_1 107.9
C20_1 C19_1 C18_1 111.2(7)
C20_1 C19_1 C21_1 112.2(7)
C18_1 C19_1 C21_1 110.0(7)
C20_1 C19_1 H19_1 107.8
C18_1 C19_1 H19_1 107.8
C21_1 C19_1 H19_1 107.8
C19_1 C20_1 H20A_1 109.5
C19_1 C20_1 H20B_1 109.5
H20A_1 C20_1 H20B_1 109.5
C19_1 C20_1 H20C_1 109.5
H20A_1 C20_1 H20C_1 109.5
H20B_1 C20_1 H20C_1 109.5
C19_1 C21_1 H21A_1 109.5
C19_1 C21_1 H21B_1 109.5
H21A_1 C21_1 H21B_1 109.5
C19_1 C21_1 H21C_1 109.5
H21A_1 C21_1 H21C_1 109.5
H21B_1 C21_1 H21C_1 109.5
O5_1 C22_1 N5_1 122.1(7)
O5_1 C22_1 C18_1 121.3(7)
N5_1 C22_1 C18_1 116.5(7)
N5_1 C23_1 H23A_1 109.5
N5_1 C23_1 H23B_1 109.5
H23A_1 C23_1 H23B_1 109.5
N5_1 C23_1 H23C_1 109.5
H23A_1 C23_1 H23C_1 109.5
H23B_1 C23_1 H23C_1 109.5
C2_2 N1_2 C1_2 123.3(7)
C2_2 N1_2 H1_2 118.3
C1_2 N1_2 H1_2 118.3
C8_2 N2_2 C3_2 122.8(7)
C8_2 N2_2 H2_2 118.6
C3_2 N2_2 H2_2 118.6
C10_2 N3_2 C9_2 121.7(6)
C10_2 N3_2 H3_2 119.2
C9_2 N3_2 H3_2 119.2
C17_2 N4_2 C18_2 122.3(7)
C17_2 N4_2 H4_2 118.9
C18_2 N4_2 H4_2 118.9
C22_2 N5_2 C23_2 122.6(8)
C22_2 N5_2 H5_2 118.7
C23_2 N5_2 H5_2 118.7
N1_2 C1_2 H1A_2 109.5
N1_2 C1_2 H1B_2 109.5
H1A_2 C1_2 H1B_2 109.5
N1_2 C1_2 H1C_2 109.5
H1A_2 C1_2 H1C_2 109.5
H1B_2 C1_2 H1C_2 109.5
O1_2 C2_2 N1_2 121.8(7)
O1_2 C2_2 C3_2 122.0(7)
N1_2 C2_2 C3_2 116.2(6)
N2_2 C3_2 C4_2 110.2(6)
N2_2 C3_2 C2_2 108.0(6)
C4_2 C3_2 C2_2 111.1(6)
N2_2 C3_2 H3A_2 109.2
C4_2 C3_2 H3A_2 109.2
C2_2 C3_2 H3A_2 109.2
C3_2 C4_2 C5_2 115.1(6)
C3_2 C4_2 H4A_2 108.5
C5_2 C4_2 H4A_2 108.5
C3_2 C4_2 H4B_2 108.5
C5_2 C4_2 H4B_2 108.5
H4A_2 C4_2 H4B_2 107.5
C7_2 C5_2 C4_2 110.7(7)
C7_2 C5_2 C6_2 110.2(7)
C4_2 C5_2 C6_2 112.7(7)
C7_2 C5_2 H5A_2 107.6
C4_2 C5_2 H5A_2 107.6
C6_2 C5_2 H5A_2 107.6
C5_2 C6_2 H6A_2 109.5
C5_2 C6_2 H6B_2 109.5
H6A_2 C6_2 H6B_2 109.5
C5_2 C6_2 H6C_2 109.5
H6A_2 C6_2 H6C_2 109.5
H6B_2 C6_2 H6C_2 109.5
C5_2 C7_2 H7A_2 109.5
C5_2 C7_2 H7B_2 109.5
H7A_2 C7_2 H7B_2 109.5
C5_2 C7_2 H7C_2 109.5
H7A_2 C7_2 H7C_2 109.5
H7B_2 C7_2 H7C_2 109.5
O2_2 C8_2 N2_2 124.5(6)
O2_2 C8_2 C9_2 118.3(6)
N2_2 C8_2 C9_2 117.2(6)
N3_2 C9_2 C8_2 116.1(6)
N3_2 C9_2 H9A_2 108.3
C8_2 C9_2 H9A_2 108.3
N3_2 C9_2 H9B_2 108.3
C8_2 C9_2 H9B_2 108.3
H9A_2 C9_2 H9B_2 107.4
O3_2 C10_2 N3_2 123.0(6)
O3_2 C10_2 C11_2 121.5(6)
N3_2 C10_2 C11_2 115.4(6)
C10_2 C11_2 C12_2 110.6(6)
C10_2 C11_2 C16_2 114.9(6)
C12_2 C11_2 C16_2 110.6(6)
C10_2 C11_2 H11_2 106.7
C12_2 C11_2 H11_2 106.7
C16_2 C11_2 H11_2 106.7
C13_2 C12_2 C11_2 112.8(6)
C13_2 C12_2 H12A_2 109.0
C11_2 C12_2 H12A_2 109.0
C13_2 C12_2 H12B_2 109.0
C11_2 C12_2 H12B_2 109.0
H12A_2 C12_2 H12B_2 107.8
C14_2 C13_2 C12_2 111.5(7)
C14_2 C13_2 H13A_2 109.3
C12_2 C13_2 H13A_2 109.3
C14_2 C13_2 H13B_2 109.3
C12_2 C13_2 H13B_2 109.3
H13A_2 C13_2 H13B_2 108.0
C13_2 C14_2 C15_2 110.9(6)
C13_2 C14_2 H14A_2 109.4
C15_2 C14_2 H14A_2 109.4
C13_2 C14_2 H14B_2 109.4
C15_2 C14_2 H14B_2 109.4
H14A_2 C14_2 H14B_2 108.0
C14_2 C15_2 C16_2 112.4(6)
C14_2 C15_2 H15A_2 109.1
C16_2 C15_2 H15A_2 109.1
C14_2 C15_2 H15B_2 109.1
C16_2 C15_2 H15B_2 109.1
H15A_2 C15_2 H15B_2 107.9
C17_2 C16_2 C15_2 111.7(6)
C17_2 C16_2 C11_2 110.8(6)
C15_2 C16_2 C11_2 112.0(6)
C17_2 C16_2 H16_2 107.3
C15_2 C16_2 H16_2 107.3
C11_2 C16_2 H16_2 107.3
O4_2 C17_2 N4_2 121.7(7)
O4_2 C17_2 C16_2 121.3(6)
N4_2 C17_2 C16_2 117.0(6)
N4_2 C18_2 C19_2 111.0(6)
N4_2 C18_2 C22_2 108.6(6)
C19_2 C18_2 C22_2 113.8(6)
N4_2 C18_2 H18_2 107.8
C19_2 C18_2 H18_2 107.8
C22_2 C18_2 H18_2 107.8
C18_2 C19_2 C20_2 110.8(7)
C18_2 C19_2 C21_2 109.7(7)
C20_2 C19_2 C21_2 111.4(8)
C18_2 C19_2 H19_2 108.3
C20_2 C19_2 H19_2 108.3
C21_2 C19_2 H19_2 108.3
C19_2 C20_2 H20A_2 109.5
C19_2 C20_2 H20B_2 109.5
H20A_2 C20_2 H20B_2 109.5
C19_2 C20_2 H20C_2 109.5
H20A_2 C20_2 H20C_2 109.5
H20B_2 C20_2 H20C_2 109.5
C19_2 C21_2 H21A_2 109.5
C19_2 C21_2 H21B_2 109.5
H21A_2 C21_2 H21B_2 109.5
C19_2 C21_2 H21C_2 109.5
H21A_2 C21_2 H21C_2 109.5
H21B_2 C21_2 H21C_2 109.5
O5_2 C22_2 N5_2 122.9(8)
O5_2 C22_2 C18_2 120.8(7)
N5_2 C22_2 C18_2 116.3(7)
N5_2 C23_2 H23A_2 109.5
N5_2 C23_2 H23B_2 109.5
H23A_2 C23_2 H23B_2 109.5
N5_2 C23_2 H23C_2 109.5
H23A_2 C23_2 H23C_2 109.5
H23B_2 C23_2 H23C_2 109.5
C1S_3 O1S_3 H1S_3 109.5
O1S_3 C1S_3 H1S1_3 109.5
O1S_3 C1S_3 H1S2_3 109.5
H1S1_3 C1S_3 H1S2_3 109.5
O1S_3 C1S_3 H1S3_3 109.5
H1S1_3 C1S_3 H1S3_3 109.5
H1S2_3 C1S_3 H1S3_3 109.5
C1S_4 O1S_4 H1S_4 109.5
O1S_4 C1S_4 H1S1_4 109.5
O1S_4 C1S_4 H1S2_4 109.5
H1S1_4 C1S_4 H1S2_4 109.5
O1S_4 C1S_4 H1S3_4 109.5
H1S1_4 C1S_4 H1S3_4 109.5
H1S2_4 C1S_4 H1S3_4 109.5

loop_
_geom_bond_atom_site_label_1
_geom_bond_atom_site_label_2
_geom_bond_distance
O1_1 C2_1 1.234(9)
O2_1 C8_1 1.251(8)
O3_1 C10_1 1.241(8)
O4_1 C17_1 1.244(8)
O5_1 C22_1 1.233(9)
N1_1 C2_1 1.314(9)
N1_1 C1_1 1.458(11)
N1_1 H1_1 0.8800
N2_1 C8_1 1.318(8)
N2_1 C3_1 1.474(8)
N2_1 H2_1 0.8800
N3_1 C10_1 1.334(9)
N3_1 C9_1 1.441(9)
N3_1 H3_1 0.8800
N4_1 C17_1 1.317(8)
N4_1 C18_1 1.468(8)
N4_1 H4_1 0.8800
N5_1 C22_1 1.302(10)
N5_1 C23_1 1.434(11)
N5_1 H5_1 0.8800
C1_1 H1A_1 0.9800
C1_1 H1B_1 0.9800
C1_1 H1C_1 0.9800
C2_1 C3_1 1.524(9)
C3_1 C4_1 1.527(9)
C3_1 H3A_1 1.0000
C4_1 C5_1 1.515(10)
C4_1 H4A_1 0.9900
C4_1 H4B_1 0.9900
C5_1 C7_1 1.495(12)
C5_1 C6_1 1.521(12)
C5_1 H5A_1 1.0000
C6_1 H6A_1 0.9800
C6_1 H6B_1 0.9800
C6_1 H6C_1 0.9800
C7_1 H7A_1 0.9800
C7_1 H7B_1 0.9800
C7_1 H7C_1 0.9800
C8_1 C9_1 1.527(8)
C9_1 H9A_1 0.9900
C9_1 H9B_1 0.9900
C10_1 C11_1 1.508(9)
C11_1 C12_1 1.531(9)
C11_1 C16_1 1.549(9)
C11_1 H11_1 1.0000
C12_1 C13_1 1.524(10)
C12_1 H12A_1 0.9900
C12_1 H12B_1 0.9900
C13_1 C14_1 1.509(10)
C13_1 H13A_1 0.9900
C13_1 H13B_1 0.9900
C14_1 C15_1 1.522(9)
C14_1 H14A_1 0.9900
C14_1 H14B_1 0.9900
C15_1 C16_1 1.543(9)
C15_1 H15A_1 0.9900
C15_1 H15B_1 0.9900
C16_1 C17_1 1.518(8)
C16_1 H16_1 1.0000
C18_1 C19_1 1.499(10)
C18_1 C22_1 1.538(9)
C18_1 H18_1 1.0000
C19_1 C20_1 1.494(11)
C19_1 C21_1 1.535(11)
C19_1 H19_1 1.0000
C20_1 H20A_1 0.9800
C20_1 H20B_1 0.9800
C20_1 H20C_1 0.9800
C21_1 H21A_1 0.9800
C21_1 H21B_1 0.9800
C21_1 H21C_1 0.9800
C23_1 H23A_1 0.9800
C23_1 H23B_1 0.9800
C23_1 H23C_1 0.9800
O1_2 C2_2 1.221(9)
O2_2 C8_2 1.238(8)
O3_2 C10_2 1.240(8)
O4_2 C17_2 1.226(9)
O5_2 C22_2 1.216(10)
N1_2 C2_2 1.326(9)
N1_2 C1_2 1.435(10)
N1_2 H1_2 0.8800
N2_2 C8_2 1.301(9)
N2_2 C3_2 1.469(9)
N2_2 H2_2 0.8800
N3_2 C10_2 1.329(9)
N3_2 C9_2 1.432(9)
N3_2 H3_2 0.8800
N4_2 C17_2 1.319(9)
N4_2 C18_2 1.463(9)
N4_2 H4_2 0.8800
N5_2 C22_2 1.300(10)
N5_2 C23_2 1.435(11)
N5_2 H5_2 0.8800
C1_2 H1A_2 0.9800
C1_2 H1B_2 0.9800
C1_2 H1C_2 0.9800
C2_2 C3_2 1.526(9)
C3_2 C4_2 1.510(9)
C3_2 H3A_2 1.0000
C4_2 C5_2 1.515(10)
C4_2 H4A_2 0.9900
C4_2 H4B_2 0.9900
C5_2 C7_2 1.511(11)
C5_2 C6_2 1.536(12)
C5_2 H5A_2 1.0000
C6_2 H6A_2 0.9800
C6_2 H6B_2 0.9800
C6_2 H6C_2 0.9800
C7_2 H7A_2 0.9800
C7_2 H7B_2 0.9800
C7_2 H7C_2 0.9800
C8_2 C9_2 1.536(9)
C9_2 H9A_2 0.9900
C9_2 H9B_2 0.9900
C10_2 C11_2 1.517(9)
C11_2 C12_2 1.540(9)
C11_2 C16_2 1.548(9)
C11_2 H11_2 1.0000
C12_2 C13_2 1.529(10)
C12_2 H12A_2 0.9900
C12_2 H12B_2 0.9900
C13_2 C14_2 1.504(10)
C13_2 H13A_2 0.9900
C13_2 H13B_2 0.9900
C14_2 C15_2 1.525(9)
C14_2 H14A_2 0.9900
C14_2 H14B_2 0.9900
C15_2 C16_2 1.536(9)
C15_2 H15A_2 0.9900
C15_2 H15B_2 0.9900
C16_2 C17_2 1.512(9)
C16_2 H16_2 1.0000
C18_2 C19_2 1.492(10)
C18_2 C22_2 1.547(10)
C18_2 H18_2 1.0000
C19_2 C20_2 1.498(12)
C19_2 C21_2 1.544(12)
C19_2 H19_2 1.0000
C20_2 H20A_2 0.9800
C20_2 H20B_2 0.9800
C20_2 H20C_2 0.9800
C21_2 H21A_2 0.9800
C21_2 H21B_2 0.9800
C21_2 H21C_2 0.9800
C23_2 H23A_2 0.9800
C23_2 H23B_2 0.9800
C23_2 H23C_2 0.9800
O1S_3 C1S_3 1.367(16)
O1S_3 H1S_3 0.8400
C1S_3 H1S1_3 0.9800
C1S_3 H1S2_3 0.9800
C1S_3 H1S3_3 0.9800
O1S_4 C1S_4 1.354(16)
O1S_4 H1S_4 0.8400
C1S_4 H1S1_4 0.9800
C1S_4 H1S2_4 0.9800
C1S_4 H1S3_4 0.9800

loop_
_geom_torsion_atom_site_label_1
_geom_torsion_atom_site_label_2
_geom_torsion_atom_site_label_3
_geom_torsion_atom_site_label_4
_geom_torsion
C1_1 N1_1 C2_1 O1_1 3.3(12)
C1_1 N1_1 C2_1 C3_1 -177.4(7)
C8_1 N2_1 C3_1 C2_1 -127.4(7)
C8_1 N2_1 C3_1 C4_1 110.8(8)
O1_1 C2_1 C3_1 N2_1 -81.2(8)
N1_1 C2_1 C3_1 N2_1 99.5(8)
O1_1 C2_1 C3_1 C4_1 42.1(9)
N1_1 C2_1 C3_1 C4_1 -137.2(7)
N2_1 C3_1 C4_1 C5_1 -173.7(6)
C2_1 C3_1 C4_1 C5_1 64.8(8)
C3_1 C4_1 C5_1 C7_1 -164.9(8)
C3_1 C4_1 C5_1 C6_1 71.3(9)
C3_1 N2_1 C8_1 O2_1 5.5(11)
C3_1 N2_1 C8_1 C9_1 -176.0(6)
C10_1 N3_1 C9_1 C8_1 84.3(8)
O2_1 C8_1 C9_1 N3_1 175.7(6)
N2_1 C8_1 C9_1 N3_1 -2.9(9)
C9_1 N3_1 C10_1 O3_1 -0.9(10)
C9_1 N3_1 C10_1 C11_1 175.4(6)
O3_1 C10_1 C11_1 C12_1 75.9(8)
N3_1 C10_1 C11_1 C12_1 -100.4(7)
O3_1 C10_1 C11_1 C16_1 -49.7(9)
N3_1 C10_1 C11_1 C16_1 133.9(6)
C10_1 C11_1 C12_1 C13_1 -75.5(8)
C16_1 C11_1 C12_1 C13_1 52.0(8)
C11_1 C12_1 C13_1 C14_1 -54.6(9)
C12_1 C13_1 C14_1 C15_1 55.1(9)
C13_1 C14_1 C15_1 C16_1 -54.5(8)
C14_1 C15_1 C16_1 C17_1 178.4(6)
C14_1 C15_1 C16_1 C11_1 53.5(8)
C10_1 C11_1 C16_1 C17_1 -51.0(7)
C12_1 C11_1 C16_1 C17_1 -177.1(6)
C10_1 C11_1 C16_1 C15_1 74.3(7)
C12_1 C11_1 C16_1 C15_1 -51.8(7)
C18_1 N4_1 C17_1 O4_1 6.8(10)
C18_1 N4_1 C17_1 C16_1 -176.0(6)
C15_1 C16_1 C17_1 O4_1 -125.7(7)
C11_1 C16_1 C17_1 O4_1 0.3(9)
C15_1 C16_1 C17_1 N4_1 57.2(8)
C11_1 C16_1 C17_1 N4_1 -176.8(6)
C17_1 N4_1 C18_1 C19_1 141.3(7)
C17_1 N4_1 C18_1 C22_1 -93.4(8)
N4_1 C18_1 C19_1 C20_1 -60.1(9)
C22_1 C18_1 C19_1 C20_1 177.4(7)
N4_1 C18_1 C19_1 C21_1 175.0(7)
C22_1 C18_1 C19_1 C21_1 52.5(9)
C23_1 N5_1 C22_1 O5_1 0.6(13)
C23_1 N5_1 C22_1 C18_1 -175.5(7)
N4_1 C18_1 C22_1 O5_1 -70.4(9)
C19_1 C18_1 C22_1 O5_1 53.7(10)
N4_1 C18_1 C22_1 N5_1 105.7(8)
C19_1 C18_1 C22_1 N5_1 -130.2(8)
C1_2 N1_2 C2_2 O1_2 2.0(12)
C1_2 N1_2 C2_2 C3_2 -176.3(7)
C8_2 N2_2 C3_2 C4_2 111.1(8)
C8_2 N2_2 C3_2 C2_2 -127.4(7)
O1_2 C2_2 C3_2 N2_2 -78.1(9)
N1_2 C2_2 C3_2 N2_2 100.1(8)
O1_2 C2_2 C3_2 C4_2 42.8(10)
N1_2 C2_2 C3_2 C4_2 -139.0(7)
N2_2 C3_2 C4_2 C5_2 179.8(7)
C2_2 C3_2 C4_2 C5_2 60.1(9)
C3_2 C4_2 C5_2 C7_2 -177.7(7)
C3_2 C4_2 C5_2 C6_2 58.3(10)
C3_2 N2_2 C8_2 O2_2 0.2(11)
C3_2 N2_2 C8_2 C9_2 -177.5(6)
C10_2 N3_2 C9_2 C8_2 87.7(8)
O2_2 C8_2 C9_2 N3_2 175.5(6)
N2_2 C8_2 C9_2 N3_2 -6.6(10)
C9_2 N3_2 C10_2 O3_2 0.0(10)
C9_2 N3_2 C10_2 C11_2 177.2(6)
O3_2 C10_2 C11_2 C12_2 77.7(8)
N3_2 C10_2 C11_2 C12_2 -99.6(7)
O3_2 C10_2 C11_2 C16_2 -48.5(9)
N3_2 C10_2 C11_2 C16_2 134.3(6)
C10_2 C11_2 C12_2 C13_2 -76.3(8)
C16_2 C11_2 C12_2 C13_2 52.2(8)
C11_2 C12_2 C13_2 C14_2 -55.7(9)
C12_2 C13_2 C14_2 C15_2 56.3(9)
C13_2 C14_2 C15_2 C16_2 -55.7(9)
C14_2 C15_2 C16_2 C17_2 178.2(6)
C14_2 C15_2 C16_2 C11_2 53.2(8)
C10_2 C11_2 C16_2 C17_2 -50.1(8)
C12_2 C11_2 C16_2 C17_2 -176.2(6)
C10_2 C11_2 C16_2 C15_2 75.5(7)
C12_2 C11_2 C16_2 C15_2 -50.6(8)
C18_2 N4_2 C17_2 O4_2 7.0(11)
C18_2 N4_2 C17_2 C16_2 -175.6(6)
C15_2 C16_2 C17_2 O4_2 -124.9(8)
C11_2 C16_2 C17_2 O4_2 0.8(10)
C15_2 C16_2 C17_2 N4_2 57.7(9)
C11_2 C16_2 C17_2 N4_2 -176.6(6)
C17_2 N4_2 C18_2 C19_2 136.8(8)
C17_2 N4_2 C18_2 C22_2 -97.5(8)
N4_2 C18_2 C19_2 C20_2 -60.3(10)
C22_2 C18_2 C19_2 C20_2 176.9(7)
N4_2 C18_2 C19_2 C21_2 176.3(7)
C22_2 C18_2 C19_2 C21_2 53.5(10)
C23_2 N5_2 C22_2 O5_2 3.3(14)
C23_2 N5_2 C22_2 C18_2 -177.0(8)
N4_2 C18_2 C22_2 O5_2 -71.7(9)
C19_2 C18_2 C22_2 O5_2 52.5(11)
N4_2 C18_2 C22_2 N5_2 108.6(8)
C19_2 C18_2 C22_2 N5_2 -127.2(8)
